data_7713897
loop_
_publ_author_name
'Luo, Xufeng'
'Ning, Sheng'
'He, Hang'
'Tang, Hao'
'Sheng, Liangjun'
'Shen, Yirui'
'Han, Hua-Bo'
'Xiao, Xunwen'
'Zheng, You-Xuan'

_publ_section_title
;
 Design of Carbazole-based Platinum Complexes with Steric Hindrance for
 Efficient Organic Light-emitting Diodes
;
_journal_name_full 'Dalton Transactions'
_journal_paper_doi 10.1039/D3DT02264A
_journal_year 2023
_chemical_formula_moiety '0.11(C41 H38.32 F3 N2 O2 Pt)'
_chemical_formula_sum 'C4.556 H4.258 F0.333 N0.222 O0.222 Pt0.111'
_chemical_formula_weight 93.69
_space_group_crystal_system monoclinic
_space_group_IT_number 14
_space_group_name_Hall '-P 2yn'
_space_group_name_H-M_alt 'P 1 21/n 1'
_symmetry_Int_Tables_number 14
_audit_creation_date 2022-06-27
_audit_creation_method
;
Olex2 1.2
(compiled 2018.05.29 svn.r3508 for OlexSys, GUI svn.r5506)
;
_audit_update_record
;
2023-07-10 deposited with the CCDC.	2023-08-30 downloaded from the CCDC.
;
_cell_angle_alpha 90
_cell_angle_beta 98.192(2)
_cell_angle_gamma 90
_cell_formula_units_Z 36
_cell_length_a 8.9905(5)
_cell_length_b 13.0648(7)
_cell_length_c 30.8067(16)
_cell_measurement_reflns_used 9952
_cell_measurement_temperature 193(2)
_cell_measurement_theta_max 53.93
_cell_measurement_theta_min 3.20
_cell_volume 3581.6(3)
_computing_cell_refinement 'SAINT V8.40B (?, 2016)'
_computing_data_reduction 'SAINT V8.40B (?, 2016)'
_computing_molecular_graphics 'Olex2 (Dolomanov et al., 2009)'
_computing_publication_material 'Olex2 (Dolomanov et al., 2009)'
_computing_structure_refinement 'olex2.refine (Bourhis et al., 2015)'
_diffrn_ambient_temperature 193.0
_diffrn_measured_fraction_theta_full 0.9701
_diffrn_measured_fraction_theta_max 0.9699
_diffrn_measurement_device_type 'Bruker APEX-II CCD'
_diffrn_measurement_method '\f and \w scans'
_diffrn_radiation_type synchrotron
_diffrn_radiation_wavelength 1.34139
_diffrn_reflns_av_R_equivalents 0.0226
_diffrn_reflns_av_unetI/netI 0.0185
_diffrn_reflns_limit_h_max 10
_diffrn_reflns_limit_h_min -6
_diffrn_reflns_limit_k_max 15
_diffrn_reflns_limit_k_min -15
_diffrn_reflns_limit_l_max 37
_diffrn_reflns_limit_l_min -37
_diffrn_reflns_number 25460
_diffrn_reflns_theta_full 53.9397
_diffrn_reflns_theta_max 53.94
_diffrn_reflns_theta_min 3.20
_diffrn_standards_number 0
_exptl_absorpt_coefficient_mu 5.486
_exptl_absorpt_correction_T_max 0.7506
_exptl_absorpt_correction_T_min 0.6022
_exptl_absorpt_correction_type none
_exptl_absorpt_process_details
;
SADABS-2016/2 (Bruker,2016/2) was used for absorption correction.
wR2(int) was 0.1461 before and 0.0524 after correction.
The Ratio of minimum to maximum transmission is 0.8023.
The \l/2 correction factor is Not present.
;
_exptl_crystal_colour ORANGE
_exptl_crystal_density_diffrn 1.5636
_exptl_crystal_density_method 'not measured'
_exptl_crystal_description BLOCK
_exptl_crystal_F_000 1659.8038
_refine_diff_density_max 0.7452
_refine_diff_density_min -0.6609
_refine_diff_density_rms 0.0662
_refine_ls_d_res_high 0.8297
_refine_ls_d_res_low 12.0089
_refine_ls_goodness_of_fit_ref 1.0663
_refine_ls_hydrogen_treatment constr
_refine_ls_matrix_type full
_refine_ls_number_constraints 75
_refine_ls_number_parameters 479
_refine_ls_number_reflns 6357
_refine_ls_number_restraints 0
_refine_ls_restrained_S_all 1.0663
_refine_ls_R_factor_all 0.0211
_refine_ls_R_factor_gt 0.0202
_refine_ls_shift/su_max 0.0008
_refine_ls_shift/su_mean 0.0000
_refine_ls_structure_factor_coef Fsqd
_refine_ls_weighting_details 'w=1/[\s^2^(Fo^2^)+(0.0196P)^2^+4.5498P] where P=(Fo^2^+2Fc^2^)/3'
_refine_ls_weighting_scheme calc
_refine_ls_wR_factor_gt 0.0501
_refine_ls_wR_factor_ref 0.0506
_reflns_Friedel_coverage 0.0
_reflns_limit_h_max 9
_reflns_limit_h_min -10
_reflns_limit_k_max 15
_reflns_limit_k_min 0
_reflns_limit_l_max 37
_reflns_limit_l_min -8
_reflns_number_gt 6127
_reflns_number_total 6357
_reflns_threshold_expression I>=2u(I)
_cod_data_source_file d3dt02264a2.cif
_cod_data_source_block 1111_b
_cod_original_sg_symbol_Hall '-P 2ybc (x-z,y,z)'
_cod_database_code 7713897
_olex2_refinement_description
;
1. Fixed Uiso
 At 1.2 times of:
  All C(H) groups
 At 1.5 times of:
  All C(H,H,H) groups
2. Others
 Sof(C2a)=Sof(C3a)=Sof(C1a)=Sof(H2aa)=Sof(H2ab)=Sof(H2ac)=Sof(H3aa)=Sof(H3ab)=
 Sof(H3ac)=Sof(H1aa)=Sof(H1ab)=Sof(H1ac)=1-FVAR(1)
 Sof(C2)=Sof(C3)=Sof(C1)=Sof(H1a)=Sof(H1b)=Sof(H1c)=Sof(H2a)=Sof(H2b)=Sof(H2c)=
 FVAR(1)
3.a Aromatic/amide H refined with riding coordinates:
 C007(H007), C00J(H00J), C00K(H00K), C00M(H00M), C00O(H00O), C00P(H00P),
 C00Q(H00Q), C00R(H00R), C00S(H00S), C00T(H00T), C00V(H00V), C00W(H00W),
 C00X(H00X), C00Y(H00Y), C010(H010), C011(H011), C012(H012), C013(H013),
 C014(H014)
3.b Idealised Me refined as rotating group:
 C018(H01a,H01b,H01c), C019(H01d,H01e,H01f), C01A(H01g,H01h,H01i), C3(H3a,H3b,
 H3c), C1(H1a,H1b,H1c), C2(H2a,H2b,H2c), C2a(H2aa,H2ab,H2ac), C3a(H3aa,H3ab,
 H3ac), C1a(H1aa,H1ab,H1ac)
;
_olex2_submission_special_instructions 'No special instructions were received'

loop_
_space_group_symop_id
_space_group_symop_operation_xyz
1 x,y,z
2 -x+1/2,y+1/2,-z+1/2
3 -x,-y,-z
4 x-1/2,-y-1/2,z-1/2

loop_
_atom_site_label
_atom_site_type_symbol
_atom_site_fract_x
_atom_site_fract_y
_atom_site_fract_z
_atom_site_U_iso_or_equiv
_atom_site_adp_type
_atom_site_occupancy
_atom_site_refinement_flags_posn
_atom_site_disorder_group
Pt01 Pt 0.458598(11) 0.683115(7) 0.268887(3) 0.02273(5) Uani 1.000000 . .
O002 O 0.6221(2) 0.59340(14) 0.25268(5) 0.0308(4) Uani 1.000000 . .
O003 O 0.4338(2) 0.75050(14) 0.20725(6) 0.0326(4) Uani 1.000000 . .
N004 N 0.3129(2) 0.77572(16) 0.29191(7) 0.0267(4) Uani 1.000000 . .
N005 N 0.2282(2) 0.63136(15) 0.42002(6) 0.0250(4) Uani 1.000000 . .
C006 C 0.3626(3) 0.66852(17) 0.35346(8) 0.0234(5) Uani 1.000000 . .
C007 C 0.6193(3) 0.6509(2) 0.17906(9) 0.0371(6) Uani 1.000000 . .
H007 H 0.6641(3) 0.6393(2) 0.15337(9) 0.0445(8) Uiso 1.000000 R .
C008 C 0.4597(3) 0.62085(18) 0.32682(8) 0.0250(5) Uani 1.000000 . .
C009 C 0.3041(3) 0.76785(18) 0.33614(8) 0.0244(5) Uani 1.000000 . .
C00A C 0.5057(3) 0.7257(2) 0.17622(9) 0.0350(6) Uani 1.000000 . .
C00B C 0.3655(3) 0.48982(19) 0.44435(8) 0.0260(5) Uani 1.000000 . .
C00C C 0.3323(3) 0.61358(18) 0.39077(8) 0.0230(5) Uani 1.000000 . .
C00D C 0.4167(3) 0.52565(18) 0.40466(8) 0.0252(5) Uani 1.000000 . .
C00E C 0.6724(3) 0.5925(2) 0.21548(8) 0.0335(6) Uani 1.000000 . .
F00F F 0.4951(3) 0.9218(2) 0.56355(7) 0.0887(8) Uani 1.000000 . .
C00G C 0.2511(3) 0.55527(19) 0.45291(8) 0.0255(5) Uani 1.000000 . .
C00H C 0.0826(3) 0.67538(17) 0.40767(9) 0.0268(5) Uani 1.000000 . .
C00I C 0.2547(3) 0.85418(19) 0.35777(9) 0.0282(5) Uani 1.000000 . .
C00J C -0.1293(3) 0.7692(2) 0.42634(12) 0.0454(8) Uani 1.000000 . .
H00J H -0.1759(3) 0.8070(2) 0.44705(12) 0.0545(9) Uiso 1.000000 R .
C00K C 0.2508(3) 0.8544(2) 0.26805(9) 0.0351(6) Uani 1.000000 . .
H00K H 0.2540(3) 0.8555(2) 0.23736(9) 0.0421(7) Uiso 1.000000 R .
F00L F 0.2934(4) 1.0001(3) 0.55876(8) 0.1253(13) Uani 1.000000 . .
C00M C 0.2217(3) 0.4591(2) 0.51657(9) 0.0363(6) Uani 1.000000 . .
H00M H 0.1742(3) 0.4480(2) 0.54179(9) 0.0436(7) Uiso 1.000000 R .
C00N C 0.2800(3) 0.86947(19) 0.40619(9) 0.0308(6) Uani 1.000000 . .
C00O C -0.2052(3) 0.7529(2) 0.38500(12) 0.0494(8) Uani 1.000000 . .
H00O H -0.3040(3) 0.7790(2) 0.37728(12) 0.0592(10) Uiso 1.000000 R .
C00P C 0.1765(3) 0.5407(2) 0.48939(8) 0.0323(6) Uani 1.000000 . .
H00P H 0.0980(3) 0.5851(2) 0.49517(8) 0.0387(7) Uiso 1.000000 R .
C00Q C 0.0152(3) 0.7310(2) 0.43816(10) 0.0350(6) Uani 1.000000 . .
H00Q H 0.0674(3) 0.7427(2) 0.46677(10) 0.0420(7) Uiso 1.000000 R .
C00R C 0.0052(3) 0.6596(2) 0.36596(9) 0.0320(6) Uani 1.000000 . .
H00R H 0.0507(3) 0.6218(2) 0.34502(9) 0.0384(7) Uiso 1.000000 R .
C00S C 0.4052(3) 0.82964(19) 0.43238(9) 0.0336(6) Uani 1.000000 . .
H00S H 0.4753(3) 0.78982(19) 0.41930(9) 0.0403(7) Uiso 1.000000 R .
C00T C 0.5388(3) 0.53192(19) 0.34091(8) 0.0291(5) Uani 1.000000 . .
H00T H 0.6051(3) 0.50230(19) 0.32303(8) 0.0349(6) Uiso 1.000000 R .
F00U F 0.3018(5) 0.8371(2) 0.56482(8) 0.1294(15) Uani 1.000000 . .
C00V C 0.3352(3) 0.3927(2) 0.50800(9) 0.0345(6) Uani 1.000000 . .
H00V H 0.3630(3) 0.3369(2) 0.52723(9) 0.0414(7) Uiso 1.000000 R .
C00W C 0.4078(3) 0.4070(2) 0.47187(8) 0.0306(5) Uani 1.000000 . .
H00W H 0.4848(3) 0.3615(2) 0.46591(8) 0.0367(7) Uiso 1.000000 R .
C00X C 0.1912(3) 0.9349(2) 0.33169(10) 0.0385(7) Uani 1.000000 . .
H00X H 0.1529(3) 0.9924(2) 0.34539(10) 0.0462(8) Uiso 1.000000 R .
C00Y C 0.5221(3) 0.48659(19) 0.38027(8) 0.0291(5) Uani 1.000000 . .
H00Y H 0.5820(3) 0.42930(19) 0.39060(8) 0.0350(6) Uiso 1.000000 R .
C00Z C 0.3296(4) 0.9055(2) 0.49654(10) 0.0449(8) Uani 1.000000 . .
C010 C 0.4298(4) 0.8468(2) 0.47712(10) 0.0408(7) Uani 1.000000 . .
H010 H 0.5156(4) 0.8183(2) 0.49451(10) 0.0490(8) Uiso 1.000000 R .
C011 C -0.1381(3) 0.6988(2) 0.35479(12) 0.0450(7) Uani 1.000000 . .
H011 H -0.1904(3) 0.6883(2) 0.32610(12) 0.0540(9) Uiso 1.000000 R .
C012 C 0.1827(3) 0.9336(2) 0.28679(10) 0.0418(7) Uani 1.000000 . .
H012 H 0.1311(3) 0.9859(2) 0.26928(10) 0.0502(8) Uiso 1.000000 R .
C013 C 0.1821(3) 0.9312(2) 0.42623(10) 0.0391(7) Uani 1.000000 . .
H013 H 0.0973(3) 0.9611(2) 0.40891(10) 0.0470(8) Uiso 1.000000 R .
C014 C 0.2074(4) 0.9492(2) 0.47086(11) 0.0485(8) Uani 1.000000 . .
H014 H 0.1405(4) 0.9917(2) 0.48396(11) 0.0582(10) Uiso 1.000000 R .
C015 C 0.3510(5) 0.9158(3) 0.54573(12) 0.0639(11) Uani 1.000000 . .
C016 C 0.4627(5) 0.7852(3) 0.13386(10) 0.0645(11) Uani 1.000000 . .
C017 C 0.8035(4) 0.5177(3) 0.21553(9) 0.0540(9) Uani 1.000000 . .
C018 C 0.8570(5) 0.5055(3) 0.17127(11) 0.0685(12) Uani 1.000000 . .
H01a H 0.7730(10) 0.483(2) 0.1495(2) 0.1028(18) Uiso 1.000000 GR .
H01b H 0.895(3) 0.5711(7) 0.1622(5) 0.1028(18) Uiso 1.000000 GR .
H01c H 0.937(2) 0.4543(17) 0.1735(3) 0.1028(18) Uiso 1.000000 GR .
C019 C 0.9283(5) 0.5498(6) 0.24982(16) 0.120(3) Uani 1.000000 . .
H01d H 0.966(4) 0.6170(18) 0.2423(9) 0.179(4) Uiso 1.000000 GR .
H01e H 0.8916(16) 0.554(4) 0.2782(3) 0.179(4) Uiso 1.000000 GR .
H01f H 1.010(2) 0.500(2) 0.2515(12) 0.179(4) Uiso 1.000000 GR .
C01A C 0.7472(6) 0.4094(4) 0.22775(17) 0.0966(18) Uani 1.000000 . .
H01g H 0.711(4) 0.4129(8) 0.2562(6) 0.145(3) Uiso 1.000000 GR .
H01h H 0.665(3) 0.3873(14) 0.2053(7) 0.145(3) Uiso 1.000000 GR .
H01i H 0.8302(13) 0.3604(7) 0.2294(13) 0.145(3) Uiso 1.000000 GR .
C1 C 0.3668(11) 0.8727(8) 0.1405(3) 0.057(3) Uani 0.559(8) . 1
C2 C 0.4191(11) 0.7198(7) 0.0975(3) 0.055(2) Uani 0.559(8) . 1
C3 C 0.6255(7) 0.8411(5) 0.1247(2) 0.0529(19) Uani 0.559(8) . 1
H3a H 0.6663(16) 0.8821(16) 0.1503(4) 0.079(3) Uiso 1.000000 GR .
H3b H 0.6982(12) 0.7881(5) 0.1196(8) 0.079(3) Uiso 1.000000 GR .
H3c H 0.6063(9) 0.8855(16) 0.0989(5) 0.079(3) Uiso 1.000000 GR .
C2a C 0.500(2) 0.7428(13) 0.0929(4) 0.091(5) Uani 0.441(8) . 2
C3a C 0.4395(15) 0.8910(10) 0.1390(4) 0.058(3) Uani 0.441(8) . 2
C1a C 0.2586(10) 0.7478(7) 0.1222(3) 0.068(3) Uani 0.441(8) . 2
H1a H 0.413(3) 0.913(2) 0.1657(10) 0.085(4) Uiso 0.559(8) GR 1
H1b H 0.355(5) 0.916(2) 0.1142(7) 0.085(4) Uiso 0.559(8) GR 1
H1c H 0.268(2) 0.8482(8) 0.1459(17) 0.085(4) Uiso 0.559(8) GR 1
H2a H 0.328(3) 0.682(3) 0.1020(8) 0.083(3) Uiso 0.559(8) GR 1
H2b H 0.399(5) 0.7608(7) 0.0707(4) 0.083(3) Uiso 0.559(8) GR 1
H2c H 0.500(2) 0.671(2) 0.0947(10) 0.083(3) Uiso 0.559(8) GR 1
H2aa H 0.446(8) 0.780(5) 0.0681(4) 0.136(8) Uiso 0.441(8) GR 2
H2ab H 0.608(3) 0.749(6) 0.0924(13) 0.136(8) Uiso 0.441(8) GR 2
H2ac H 0.471(9) 0.670(2) 0.0908(14) 0.136(8) Uiso 0.441(8) GR 2
H3aa H 0.398(7) 0.9208(13) 0.1107(6) 0.087(5) Uiso 0.441(8) GR 2
H3ab H 0.369(5) 0.9017(10) 0.1601(16) 0.087(5) Uiso 0.441(8) GR 2
H3ac H 0.5355(19) 0.9241(12) 0.150(2) 0.087(5) Uiso 0.441(8) GR 2
H1aa H 0.207(2) 0.769(5) 0.1468(10) 0.102(5) Uiso 0.441(8) GR 2
H1ab H 0.212(2) 0.782(4) 0.0954(13) 0.102(5) Uiso 0.441(8) GR 2
H1ac H 0.2506(11) 0.6735(10) 0.118(2) 0.102(5) Uiso 0.441(8) GR 2

loop_
_atom_site_aniso_label
_atom_site_aniso_U_11
_atom_site_aniso_U_22
_atom_site_aniso_U_33
_atom_site_aniso_U_12
_atom_site_aniso_U_13
_atom_site_aniso_U_23
Pt01 0.02355(7) 0.02325(7) 0.02174(7) 0.00134(4) 0.00442(4) 0.00229(4)
O002 0.0331(10) 0.0371(10) 0.0228(8) 0.0082(8) 0.0057(7) 0.0019(7)
O003 0.0401(10) 0.0320(9) 0.0262(9) 0.0068(8) 0.0069(8) 0.0054(7)
N004 0.0263(11) 0.0255(10) 0.0288(11) 0.0002(9) 0.0058(9) 0.0045(9)
N005 0.0249(10) 0.0255(10) 0.0256(10) -0.0010(8) 0.0069(8) 0.0033(8)
C006 0.0233(12) 0.0211(11) 0.0258(12) -0.0011(9) 0.0039(10) -0.0000(9)
C007 0.0452(17) 0.0453(16) 0.0224(13) 0.0080(13) 0.0110(12) -0.0012(12)
C008 0.0233(12) 0.0255(12) 0.0267(12) -0.0012(10) 0.0049(10) 0.0001(10)
C009 0.0198(11) 0.0248(12) 0.0289(12) 0.0001(9) 0.0048(10) 0.0037(10)
C00A 0.0475(17) 0.0318(14) 0.0263(13) 0.0022(12) 0.0070(12) 0.0032(11)
C00B 0.0261(12) 0.0274(12) 0.0237(12) -0.0056(10) 0.0005(10) 0.0016(10)
C00C 0.0218(12) 0.0231(12) 0.0237(11) -0.0019(9) 0.0023(10) -0.0010(9)
C00D 0.0273(12) 0.0235(12) 0.0239(12) -0.0021(10) 0.0014(10) 0.0020(9)
C00E 0.0328(14) 0.0423(15) 0.0258(13) 0.0055(12) 0.0053(11) -0.0035(11)
F00F 0.116(2) 0.105(2) 0.0448(12) -0.0188(17) 0.0102(13) -0.0114(12)
C00G 0.0264(12) 0.0267(12) 0.0227(11) -0.0068(10) 0.0017(10) 0.0016(10)
C00H 0.0265(13) 0.0209(12) 0.0352(14) -0.0022(9) 0.0123(11) 0.0047(10)
C00I 0.0261(12) 0.0227(12) 0.0382(14) -0.0005(10) 0.0124(11) 0.0013(11)
C00J 0.0424(17) 0.0309(15) 0.070(2) 0.0045(13) 0.0337(16) 0.0076(14)
C00K 0.0355(15) 0.0346(14) 0.0365(14) 0.0071(12) 0.0094(12) 0.0121(12)
F00L 0.189(3) 0.130(3) 0.0564(15) 0.068(2) 0.0187(18) -0.0391(16)
C00M 0.0335(14) 0.0471(16) 0.0289(13) -0.0105(12) 0.0064(11) 0.0092(12)
C00N 0.0346(14) 0.0210(12) 0.0398(14) -0.0057(10) 0.0162(12) -0.0025(11)
C00O 0.0282(15) 0.0466(18) 0.076(2) 0.0064(13) 0.0173(16) 0.0198(17)
C00P 0.0276(13) 0.0397(15) 0.0305(13) -0.0053(11) 0.0072(11) 0.0048(11)
C00Q 0.0393(15) 0.0266(13) 0.0429(16) -0.0036(11) 0.0196(13) 0.0011(11)
C00R 0.0275(13) 0.0296(13) 0.0395(15) -0.0019(11) 0.0065(12) 0.0033(11)
C00S 0.0415(16) 0.0256(13) 0.0362(15) -0.0027(11) 0.0143(13) -0.0045(11)
C00T 0.0301(13) 0.0295(13) 0.0287(13) 0.0070(10) 0.0083(11) 0.0020(10)
F00U 0.223(4) 0.122(2) 0.0539(15) -0.099(3) 0.053(2) -0.0072(15)
C00V 0.0343(14) 0.0357(14) 0.0319(14) -0.0084(12) -0.0004(11) 0.0121(11)
C00W 0.0299(13) 0.0312(13) 0.0292(13) -0.0035(11) -0.0009(11) 0.0044(11)
C00X 0.0422(16) 0.0264(14) 0.0508(17) 0.0088(12) 0.0198(14) 0.0055(12)
C00Y 0.0302(13) 0.0272(13) 0.0298(13) 0.0074(10) 0.0035(11) 0.0043(10)
C00Z 0.068(2) 0.0307(15) 0.0410(16) -0.0128(14) 0.0240(16) -0.0074(13)
C010 0.0553(19) 0.0301(14) 0.0385(16) -0.0073(13) 0.0113(14) -0.0044(12)
C011 0.0281(15) 0.0500(18) 0.056(2) -0.0023(13) 0.0035(14) 0.0128(15)
C012 0.0420(16) 0.0336(15) 0.0518(18) 0.0135(12) 0.0133(14) 0.0160(13)
C013 0.0419(16) 0.0271(14) 0.0525(17) -0.0005(12) 0.0206(14) -0.0050(12)
C014 0.061(2) 0.0349(15) 0.0571(19) -0.0069(15) 0.0358(17) -0.0149(14)
C015 0.094(3) 0.056(2) 0.048(2) -0.026(2) 0.033(2) -0.0199(17)
C016 0.122(4) 0.0451(18) 0.0296(16) 0.033(2) 0.0204(19) 0.0135(14)
C017 0.0518(19) 0.085(3) 0.0252(14) 0.0357(18) 0.0074(13) -0.0002(15)
C018 0.072(3) 0.097(3) 0.0408(18) 0.042(2) 0.0195(18) -0.0025(19)
C019 0.056(3) 0.224(7) 0.071(3) 0.067(4) -0.017(2) -0.061(4)
C01A 0.131(4) 0.075(3) 0.094(3) 0.068(3) 0.053(3) 0.028(3)
C1 0.072(6) 0.057(6) 0.042(4) 0.030(5) 0.012(5) 0.023(4)
C2 0.080(6) 0.053(4) 0.029(4) -0.006(4) -0.008(4) 0.005(3)
C3 0.065(4) 0.048(4) 0.047(4) -0.011(3) 0.014(3) 0.016(3)
C2a 0.143(14) 0.104(11) 0.029(5) 0.062(10) 0.026(8) 0.025(6)
C3a 0.079(9) 0.048(5) 0.042(5) 0.001(6) -0.012(7) 0.016(4)
C1a 0.070(6) 0.062(6) 0.062(6) -0.007(4) -0.031(5) 0.022(4)

loop_
_atom_type_symbol
_atom_type_scat_dispersion_real
_atom_type_scat_dispersion_imag
_atom_type_scat_Cromer_Mann_a1
_atom_type_scat_Cromer_Mann_a2
_atom_type_scat_Cromer_Mann_a3
_atom_type_scat_Cromer_Mann_a4
_atom_type_scat_Cromer_Mann_b1
_atom_type_scat_Cromer_Mann_b2
_atom_type_scat_Cromer_Mann_b3
_atom_type_scat_Cromer_Mann_b4
_atom_type_scat_Cromer_Mann_c
_atom_type_scat_source
_atom_type_scat_dispersion_source
C 0.01480 0.00700 2.31000 1.02000 1.58860 0.86500 20.84390 10.20750 0.56870 51.65120 0.215599998832 'International Tables Volume C Table 6.1.1.4 (pp. 500-502)' custom
Pt -5.24590 5.82200 27.00590 17.76390 15.71310 5.78370 1.51293 8.81174 0.42459 38.61030 11.6883001328 'International Tables Volume C Table 6.1.1.4 (pp. 500-502)' custom
F 0.05990 0.04110 3.53920 2.64120 1.51700 1.02430 10.28250 4.29440 0.26150 26.14760 0.277599990368 'International Tables Volume C Table 6.1.1.4 (pp. 500-502)' custom
H -0.00000 0.00000 0.49300 0.32291 0.14019 0.04081 10.51090 26.12570 3.14236 57.79970 0.0030380000826 'International Tables Volume C Table 6.1.1.4 (pp. 500-502)' custom
O 0.04120 0.02500 3.04850 2.28680 1.54630 0.86700 13.27710 5.70110 0.32390 32.90890 0.250800013542 'International Tables Volume C Table 6.1.1.4 (pp. 500-502)' custom
N 0.02530 0.01360 12.21260 3.13220 2.01250 1.16630 0.00570 9.89330 28.99750 0.58260 -11.5290002823 'International Tables Volume C Table 6.1.1.4 (pp. 500-502)' custom

loop_
_geom_angle_atom_site_label_1
_geom_angle_atom_site_label_2
_geom_angle_atom_site_label_3
_geom_angle
_geom_angle_site_symmetry_1
_geom_angle_site_symmetry_3
_geom_angle_publ_flag
O003 Pt01 O002 90.41(7) . . ?
N004 Pt01 O002 172.87(8) . . ?
N004 Pt01 O003 94.48(8) . . ?
C008 Pt01 O002 94.33(8) . . ?
C008 Pt01 O003 174.15(8) . . ?
C008 Pt01 N004 81.13(9) . . ?
C00E O002 Pt01 126.18(17) . . ?
C00A O003 Pt01 125.49(17) . . ?
C009 N004 Pt01 116.13(16) . . ?
C00K N004 Pt01 121.08(17) . . ?
C00K N004 C009 121.4(2) . . ?
C00G N005 C00C 107.46(19) . . ?
C00H N005 C00C 124.2(2) . . ?
C00H N005 C00G 120.53(19) . . ?
C009 C006 C008 113.2(2) . . ?
C00C C006 C008 116.8(2) . . ?
C00C C006 C009 129.9(2) . . ?
C00E C007 C00A 126.6(2) . . ?
C006 C008 Pt01 114.79(17) . . ?
C00T C008 Pt01 124.33(17) . . ?
C00T C008 C006 120.7(2) . . ?
C006 C009 N004 110.9(2) . . ?
C00I C009 N004 118.2(2) . . ?
C00I C009 C006 130.7(2) . . ?
C007 C00A O003 125.0(2) . . ?
C016 C00A O003 114.9(3) . . ?
C016 C00A C007 120.1(2) . . ?
C00G C00B C00D 107.1(2) . . ?
C00W C00B C00D 132.4(2) . . ?
C00W C00B C00G 120.5(2) . . ?
C006 C00C N005 131.2(2) . . ?
C00D C00C N005 108.6(2) . . ?
C00D C00C C006 120.2(2) . . ?
C00C C00D C00B 107.4(2) . . ?
C00Y C00D C00B 131.6(2) . . ?
C00Y C00D C00C 121.0(2) . . ?
C007 C00E O002 126.2(2) . . ?
C017 C00E O002 111.8(2) . . ?
C017 C00E C007 121.9(2) . . ?
C00B C00G N005 109.4(2) . . ?
C00P C00G N005 129.2(2) . . ?
C00P C00G C00B 121.3(2) . . ?
C00Q C00H N005 120.0(2) . . ?
C00R C00H N005 120.4(2) . . ?
C00R C00H C00Q 119.6(3) . . ?
C00N C00I C009 124.4(2) . . ?
C00X C00I C009 117.5(2) . . ?
C00X C00I C00N 117.8(2) . . ?
C00Q C00J C00O 120.6(3) . . ?
C012 C00K N004 121.6(3) . . ?
C00V C00M C00P 121.8(2) . . ?
C00S C00N C00I 121.8(2) . . ?
C013 C00N C00I 120.2(3) . . ?
C013 C00N C00S 117.9(3) . . ?
C011 C00O C00J 120.0(3) . . ?
C00M C00P C00G 117.3(2) . . ?
C00J C00Q C00H 119.4(3) . . ?
C011 C00R C00H 120.1(3) . . ?
C010 C00S C00N 121.3(3) . . ?
C00Y C00T C008 121.1(2) . . ?
C00W C00V C00M 120.7(2) . . ?
C00V C00W C00B 118.5(2) . . ?
C012 C00X C00I 121.9(2) . . ?
C00T C00Y C00D 119.2(2) . . ?
C014 C00Z C010 119.7(3) . . ?
C015 C00Z C010 119.2(3) . . ?
C015 C00Z C014 121.1(3) . . ?
C00Z C010 C00S 120.0(3) . . ?
C00R C011 C00O 120.3(3) . . ?
C00X C012 C00K 118.0(3) . . ?
C014 C013 C00N 120.8(3) . . ?
C013 C014 C00Z 120.2(3) . . ?
F00L C015 F00F 103.2(3) . . ?
F00U C015 F00F 103.6(4) . . ?
F00U C015 F00L 110.8(3) . . ?
C00Z C015 F00F 113.3(3) . . ?
C00Z C015 F00L 112.7(4) . . ?
C00Z C015 F00U 112.6(3) . . ?
C2 C016 C1 118.6(7) . . ?
C3 C016 C1 103.1(5) . . ?
C3 C016 C2 106.0(5) . . ?
C3a C016 C2a 121.7(9) . . ?
C1a C016 C2a 94.2(9) . . ?
C1a C016 C3a 96.9(7) . . ?
C018 C017 C00E 114.2(3) . . ?
C019 C017 C00E 108.9(3) . . ?
C019 C017 C018 111.3(3) . . ?
C01A C017 C00E 107.6(3) . . ?
C01A C017 C018 106.0(3) . . ?
C01A C017 C019 108.7(4) . . ?

loop_
_geom_bond_atom_site_label_1
_geom_bond_atom_site_label_2
_geom_bond_distance
_geom_bond_site_symmetry_2
_geom_bond_publ_flag
Pt01 O002 1.9983(17) . ?
Pt01 O003 2.0761(17) . ?
Pt01 N004 1.987(2) . ?
Pt01 C008 1.960(2) . ?
O002 C00E 1.291(3) . ?
O003 C00A 1.270(3) . ?
N004 C009 1.380(3) . ?
N004 C00K 1.339(3) . ?
N005 C00C 1.408(3) . ?
N005 C00G 1.414(3) . ?
N005 C00H 1.431(3) . ?
C006 C008 1.424(3) . ?
C006 C009 1.472(3) . ?
C006 C00C 1.414(3) . ?
C007 C00A 1.407(4) . ?
C007 C00E 1.384(4) . ?
C008 C00T 1.398(3) . ?
C009 C00I 1.414(3) . ?
C00A C016 1.521(4) . ?
C00B C00D 1.444(3) . ?
C00B C00G 1.391(4) . ?
C00B C00W 1.394(4) . ?
C00C C00D 1.409(3) . ?
C00D C00Y 1.388(3) . ?
C00E C017 1.531(4) . ?
F00F C015 1.335(5) . ?
C00G C00P 1.401(3) . ?
C00H C00Q 1.393(4) . ?
C00H C00R 1.386(4) . ?
C00I C00N 1.490(4) . ?
C00I C00X 1.398(4) . ?
C00J C00O 1.373(5) . ?
C00J C00Q 1.391(4) . ?
C00K C012 1.370(4) . ?
F00L C015 1.305(5) . ?
C00M C00P 1.380(4) . ?
C00M C00V 1.394(4) . ?
C00N C00S 1.389(4) . ?
C00N C013 1.401(4) . ?
C00O C011 1.374(5) . ?
C00R C011 1.384(4) . ?
C00S C010 1.383(4) . ?
C00T C00Y 1.377(3) . ?
F00U C015 1.294(4) . ?
C00V C00W 1.381(4) . ?
C00X C012 1.374(4) . ?
C00Z C010 1.382(4) . ?
C00Z C014 1.383(5) . ?
C00Z C015 1.506(5) . ?
C013 C014 1.381(4) . ?
C016 C1 1.464(10) . ?
C016 C2 1.419(9) . ?
C016 C3 1.695(7) . ?
C016 C2a 1.460(12) . ?
C016 C3a 1.410(14) . ?
C016 C1a 1.883(10) . ?
C017 C018 1.518(4) . ?
C017 C019 1.488(6) . ?
C017 C01A 1.567(6) . ?
